data_2234925
loop_
_publ_author_name
'Choi, Hong Dae'
'Seo, Pil Ja'
'Lee, Uk'

_publ_section_title
;
 2-(3-Fluorophenyl)-5-iodo-7-methyl-3-methylsulfinyl-1-benzofuran
;
_journal_coeditor_code BT5901
_journal_issue 6
_journal_name_full 'Acta Crystallographica Section E'
_journal_page_first o1612
_journal_paper_doi 10.1107/S1600536812018697
_journal_volume 68
_journal_year 2012
_chemical_formula_iupac 'C16 H12 F I O2 S'
_chemical_formula_moiety 'C16 H12 F I O2 S'
_chemical_formula_sum 'C16 H12 F I O2 S'
_chemical_formula_weight 414.22
_chemical_name_systematic
;
2-(3-Fluorophenyl)-5-iodo-7-methyl-3-methylsulfinyl-1-benzofuran
;
_space_group_IT_number 14
_symmetry_cell_setting monoclinic
_symmetry_space_group_name_Hall '-P 2ybc'
_symmetry_space_group_name_H-M 'P 1 21/c 1'
_atom_sites_solution_hydrogens difmap
_atom_sites_solution_primary direct
_atom_sites_solution_secondary difmap
_cell_angle_alpha 90.00
_cell_angle_beta 99.7480(10)
_cell_angle_gamma 90.00
_cell_formula_units_Z 4
_cell_length_a 7.81690(10)
_cell_length_b 23.9721(3)
_cell_length_c 8.05590(10)
_cell_measurement_reflns_used 8987
_cell_measurement_temperature 173(2)
_cell_measurement_theta_max 27.51
_cell_measurement_theta_min 2.70
_cell_volume 1487.78(3)
_computing_cell_refinement '<i>SAINT</i> (Bruker, 2009)'
_computing_data_collection '<i>APEX2</i> (Bruker, 2009)'
_computing_data_reduction '<i>SAINT</i> (Bruker, 2009)'
_computing_molecular_graphics '<i>ORTEP-3</i> (Farrugia, 1997) and <i>DIAMOND</i> (Brandenburg, 1998)'
_computing_publication_material '<i>SHELXL97</i> (Sheldrick, 2008)'
_computing_structure_refinement '<i>SHELXL97</i> (Sheldrick, 2008)'
_computing_structure_solution '<i>SHELXS97</i> (Sheldrick, 2008)'
_diffrn_ambient_temperature 173(2)
_diffrn_detector_area_resol_mean 10.0
_diffrn_measured_fraction_theta_full 0.998
_diffrn_measured_fraction_theta_max 0.998
_diffrn_measurement_device_type 'Bruker SMART APEXII CCD'
_diffrn_measurement_method '\f and \w scans'
_diffrn_radiation_monochromator 'graphite multilayer'
_diffrn_radiation_source 'rotating anode'
_diffrn_radiation_type MoK\a
_diffrn_radiation_wavelength 0.71073
_diffrn_reflns_av_R_equivalents 0.0249
_diffrn_reflns_av_sigmaI/netI 0.0206
_diffrn_reflns_limit_h_max 8
_diffrn_reflns_limit_h_min -10
_diffrn_reflns_limit_k_max 30
_diffrn_reflns_limit_k_min -31
_diffrn_reflns_limit_l_max 10
_diffrn_reflns_limit_l_min -10
_diffrn_reflns_number 14066
_diffrn_reflns_theta_full 27.53
_diffrn_reflns_theta_max 27.53
_diffrn_reflns_theta_min 1.70
_diffrn_standards_number 0
_exptl_absorpt_coefficient_mu 2.304
_exptl_absorpt_correction_T_max 0.7456
_exptl_absorpt_correction_T_min 0.5704
_exptl_absorpt_correction_type multi-scan
_exptl_absorpt_process_details '(<i>SADABS</i>; Bruker, 2009)'
_exptl_crystal_colour colourless
_exptl_crystal_density_diffrn 1.849
_exptl_crystal_density_method 'not measured'
_exptl_crystal_description block
_exptl_crystal_F_000 808
_exptl_crystal_size_max 0.303
_exptl_crystal_size_mid 0.217
_exptl_crystal_size_min 0.193
_refine_diff_density_max 0.448
_refine_diff_density_min -0.547
_refine_ls_extinction_method none
_refine_ls_goodness_of_fit_ref 1.095
_refine_ls_hydrogen_treatment constr
_refine_ls_matrix_type full
_refine_ls_number_parameters 192
_refine_ls_number_reflns 3424
_refine_ls_number_restraints 0
_refine_ls_restrained_S_all 1.095
_refine_ls_R_factor_all 0.0231
_refine_ls_R_factor_gt 0.0212
_refine_ls_shift/su_max 0.002
_refine_ls_shift/su_mean 0.000
_refine_ls_structure_factor_coef Fsqd
_refine_ls_weighting_details 'calc w=1/[\s^2^(Fo^2^)+(0.0225P)^2^+1.0726P] where P=(Fo^2^+2Fc^2^)/3'
_refine_ls_weighting_scheme calc
_refine_ls_wR_factor_gt 0.0515
_refine_ls_wR_factor_ref 0.0523
_reflns_number_gt 3226
_reflns_number_total 3424
_reflns_threshold_expression I>2\s(I)
_cod_data_source_file bt5901.cif
_cod_data_source_block I
_cod_original_sg_symbol_H-M 'P 21/c'
_cod_database_code 2234925
_cod_database_fobs_code 2234925

loop_
_symmetry_equiv_pos_as_xyz
'x, y, z'
'-x, y+1/2, -z+1/2'
'-x, -y, -z'
'x, -y-1/2, z-1/2'

loop_
_atom_site_type_symbol
_atom_site_label
_atom_site_fract_x
_atom_site_fract_y
_atom_site_fract_z
_atom_site_U_iso_or_equiv
_atom_site_adp_type
_atom_site_calc_flag
_atom_site_refinement_flags
_atom_site_occupancy
_atom_site_symmetry_multiplicity
I I1 0.830625(17) 0.412987(6) 1.026115(17) 0.02457(6) Uani d . 1 2
S S1 0.70761(6) 0.66239(2) 0.72019(6) 0.02102(11) Uani d . 1 2
F F1 -0.11935(17) 0.70760(6) 0.33734(19) 0.0382(3) Uani d . 1 2
O O1 0.31305(17) 0.56234(6) 0.56108(17) 0.0187(3) Uani d . 1 2
O O2 0.88641(19) 0.64247(7) 0.7119(2) 0.0298(3) Uani d . 1 2
C C1 0.5622(3) 0.60638(8) 0.6682(2) 0.0192(4) Uani d . 1 2
C C2 0.5730(2) 0.54990(8) 0.7341(2) 0.0185(4) Uani d . 1 2
C C3 0.6967(3) 0.51834(8) 0.8398(3) 0.0212(4) Uani d . 1 2
H H3 0.8058 0.5336 0.8886 0.025 Uiso calc R 1 2
C C4 0.6524(3) 0.46397(8) 0.8699(2) 0.0204(4) Uani d . 1 2
C C5 0.4901(3) 0.44112(8) 0.8021(2) 0.0207(4) Uani d . 1 2
H H5 0.4652 0.4037 0.8283 0.025 Uiso calc R 1 2
C C6 0.3652(2) 0.47188(8) 0.6978(2) 0.0193(4) Uani d . 1 2
C C7 0.4151(2) 0.52550(8) 0.6654(2) 0.0182(4) Uani d . 1 2
C C8 0.4067(2) 0.61080(8) 0.5635(2) 0.0177(4) Uani d . 1 2
C C9 0.1873(3) 0.44943(9) 0.6296(3) 0.0272(5) Uani d . 1 2
H H9A 0.1000 0.4706 0.6774 0.041 Uiso calc R 1 2
H H9B 0.1813 0.4100 0.6603 0.041 Uiso calc R 1 2
H H9C 0.1648 0.4531 0.5067 0.041 Uiso calc R 1 2
C C10 0.3182(2) 0.65543(8) 0.4579(2) 0.0184(4) Uani d . 1 2
C C11 0.4081(3) 0.69255(9) 0.3707(3) 0.0240(4) Uani d . 1 2
H H11 0.5301 0.6890 0.3772 0.029 Uiso calc R 1 2
C C12 0.3186(3) 0.73475(10) 0.2744(3) 0.0301(5) Uani d . 1 2
H H12 0.3802 0.7600 0.2153 0.036 Uiso calc R 1 2
C C13 0.1406(3) 0.74046(10) 0.2636(3) 0.0300(5) Uani d . 1 2
H H13 0.0792 0.7698 0.2001 0.036 Uiso calc R 1 2
C C14 0.0562(3) 0.70246(9) 0.3474(3) 0.0253(4) Uani d . 1 2
C C15 0.1381(3) 0.65996(9) 0.4442(2) 0.0203(4) Uani d . 1 2
H H15 0.0743 0.6344 0.5002 0.024 Uiso calc R 1 2
C C16 0.6965(3) 0.66712(10) 0.9404(3) 0.0308(5) Uani d . 1 2
H H16A 0.7382 0.6322 0.9964 0.046 Uiso calc R 1 2
H H16B 0.5760 0.6736 0.9545 0.046 Uiso calc R 1 2
H H16C 0.7691 0.6981 0.9905 0.046 Uiso calc R 1 2

loop_
_atom_site_aniso_label
_atom_site_aniso_U_11
_atom_site_aniso_U_22
_atom_site_aniso_U_33
_atom_site_aniso_U_12
_atom_site_aniso_U_13
_atom_site_aniso_U_23
I1 0.02277(8) 0.02225(8) 0.02801(8) 0.00522(5) 0.00230(6) 0.00455(5)
S1 0.0205(2) 0.0182(2) 0.0234(2) -0.00496(18) 0.00100(19) 0.00187(18)
F1 0.0224(7) 0.0458(9) 0.0453(8) 0.0121(6) 0.0022(6) 0.0103(7)
O1 0.0175(6) 0.0161(7) 0.0213(6) -0.0019(5) 0.0002(5) 0.0015(5)
O2 0.0183(7) 0.0381(9) 0.0330(8) -0.0056(6) 0.0044(6) -0.0003(7)
C1 0.0189(9) 0.0177(9) 0.0211(9) -0.0020(7) 0.0033(7) 0.0010(7)
C2 0.0185(9) 0.0158(9) 0.0215(9) -0.0006(7) 0.0045(7) -0.0007(7)
C3 0.0166(9) 0.0213(10) 0.0250(10) -0.0002(7) 0.0018(8) -0.0002(8)
C4 0.0210(9) 0.0201(10) 0.0201(9) 0.0040(7) 0.0033(8) 0.0024(7)
C5 0.0224(10) 0.0163(10) 0.0246(10) -0.0008(7) 0.0071(8) 0.0002(7)
C6 0.0191(9) 0.0180(10) 0.0211(9) -0.0021(7) 0.0040(7) -0.0020(7)
C7 0.0169(9) 0.0185(10) 0.0191(9) 0.0004(7) 0.0032(7) 0.0007(7)
C8 0.0177(9) 0.0168(9) 0.0193(9) -0.0019(7) 0.0050(7) 0.0000(7)
C9 0.0212(10) 0.0232(11) 0.0353(11) -0.0064(8) -0.0002(9) 0.0009(9)
C10 0.0203(9) 0.0169(9) 0.0173(9) -0.0003(7) 0.0012(7) -0.0003(7)
C11 0.0222(10) 0.0252(11) 0.0249(10) -0.0013(8) 0.0050(8) 0.0026(8)
C12 0.0346(12) 0.0257(11) 0.0305(11) -0.0036(9) 0.0070(9) 0.0091(9)
C13 0.0361(12) 0.0248(11) 0.0274(10) 0.0060(9) 0.0004(9) 0.0068(9)
C14 0.0213(10) 0.0283(11) 0.0251(10) 0.0064(8) 0.0010(8) -0.0002(8)
C15 0.0210(9) 0.0198(10) 0.0200(9) -0.0009(7) 0.0030(7) -0.0011(7)
C16 0.0372(12) 0.0309(12) 0.0245(10) -0.0044(10) 0.0063(9) -0.0049(9)

loop_
_atom_type_symbol
_atom_type_description
_atom_type_scat_dispersion_real
_atom_type_scat_dispersion_imag
_atom_type_scat_source
C C 0.0033 0.0016 'International Tables Vol C Tables 4.2.6.8 and 6.1.1.4'
H H 0.0000 0.0000 'International Tables Vol C Tables 4.2.6.8 and 6.1.1.4'
O O 0.0106 0.0060 'International Tables Vol C Tables 4.2.6.8 and 6.1.1.4'
F F 0.0171 0.0103 'International Tables Vol C Tables 4.2.6.8 and 6.1.1.4'
S S 0.1246 0.1234 'International Tables Vol C Tables 4.2.6.8 and 6.1.1.4'
I I -0.4742 1.8119 'International Tables Vol C Tables 4.2.6.8 and 6.1.1.4'

loop_
_geom_angle_atom_site_label_1
_geom_angle_atom_site_label_2
_geom_angle_atom_site_label_3
_geom_angle_site_symmetry_3
_geom_angle
C4 I1 O2 3_767 169.86(6)
O2 S1 C1 . 108.51(9)
O2 S1 C16 . 105.52(10)
C1 S1 C16 . 98.38(10)
C8 O1 C7 . 106.39(14)
C8 C1 C2 . 106.86(17)
C8 C1 S1 . 124.05(15)
C2 C1 S1 . 128.91(14)
C7 C2 C3 . 119.33(18)
C7 C2 C1 . 104.67(16)
C3 C2 C1 . 136.00(18)
C4 C3 C2 . 116.76(18)
C4 C3 H3 . 121.6
C2 C3 H3 . 121.6
C3 C4 C5 . 122.44(18)
C3 C4 I1 . 119.57(14)
C5 C4 I1 . 117.98(15)
C6 C5 C4 . 121.68(19)
C6 C5 H5 . 119.2
C4 C5 H5 . 119.2
C7 C6 C5 . 114.62(18)
C7 C6 C9 . 122.47(18)
C5 C6 C9 . 122.89(19)
O1 C7 C6 . 124.02(17)
O1 C7 C2 . 110.87(17)
C6 C7 C2 . 125.11(18)
C1 C8 O1 . 111.17(17)
C1 C8 C10 . 134.49(18)
O1 C8 C10 . 114.33(16)
C6 C9 H9A . 109.5
C6 C9 H9B . 109.5
H9A C9 H9B . 109.5
C6 C9 H9C . 109.5
H9A C9 H9C . 109.5
H9B C9 H9C . 109.5
C11 C10 C15 . 119.85(18)
C11 C10 C8 . 121.95(18)
C15 C10 C8 . 118.20(17)
C12 C11 C10 . 119.7(2)
C12 C11 H11 . 120.1
C10 C11 H11 . 120.1
C13 C12 C11 . 120.8(2)
C13 C12 H12 . 119.6
C11 C12 H12 . 119.6
C14 C13 C12 . 117.8(2)
C14 C13 H13 . 121.1
C12 C13 H13 . 121.1
F1 C14 C13 . 118.30(19)
F1 C14 C15 . 117.87(19)
C13 C14 C15 . 123.8(2)
C14 C15 C10 . 117.96(19)
C14 C15 H15 . 121.0
C10 C15 H15 . 121.0
S1 C16 H16A . 109.5
S1 C16 H16B . 109.5
H16A C16 H16B . 109.5
S1 C16 H16C . 109.5
H16A C16 H16C . 109.5
H16B C16 H16C . 109.5

loop_
_geom_bond_atom_site_label_1
_geom_bond_atom_site_label_2
_geom_bond_site_symmetry_2
_geom_bond_distance
I1 C4 . 2.1034(19)
I1 O2 3_767 3.0876(16)
S1 O2 . 1.4891(16)
S1 C1 . 1.763(2)
S1 C16 . 1.795(2)
F1 C14 . 1.366(2)
O1 C8 . 1.371(2)
O1 C7 . 1.376(2)
C1 C8 . 1.361(3)
C1 C2 . 1.451(3)
C2 C7 . 1.393(3)
C2 C3 . 1.397(3)
C3 C4 . 1.380(3)
C3 H3 . 0.9500
C4 C5 . 1.405(3)
C5 C6 . 1.388(3)
C5 H5 . 0.9500
C6 C7 . 1.381(3)
C6 C9 . 1.505(3)
C8 C10 . 1.466(3)
C9 H9A . 0.9800
C9 H9B . 0.9800
C9 H9C . 0.9800
C10 C11 . 1.395(3)
C10 C15 . 1.398(3)
C11 C12 . 1.390(3)
C11 H11 . 0.9500
C12 C13 . 1.386(3)
C12 H12 . 0.9500
C13 C14 . 1.368(3)
C13 H13 . 0.9500
C14 C15 . 1.374(3)
C15 H15 . 0.9500
C16 H16A . 0.9800
C16 H16B . 0.9800
C16 H16C . 0.9800

loop_
_geom_hbond_atom_site_label_D
_geom_hbond_atom_site_label_H
_geom_hbond_atom_site_label_A
_geom_hbond_site_symmetry_A
_geom_hbond_distance_DH
_geom_hbond_distance_HA
_geom_hbond_distance_DA
_geom_hbond_angle_DHA
C15 H15 O2 1_455 0.95 2.44 3.183(3) 135.0

loop_
_geom_torsion_atom_site_label_1
_geom_torsion_atom_site_label_2
_geom_torsion_atom_site_label_3
_geom_torsion_atom_site_label_4
_geom_torsion_site_symmetry_1
_geom_torsion
O2 S1 C1 C8 . -136.08(17)
C16 S1 C1 C8 . 114.37(19)
O2 S1 C1 C2 . 49.5(2)
C16 S1 C1 C2 . -60.0(2)
C8 C1 C2 C7 . -2.2(2)
S1 C1 C2 C7 . 172.98(16)
C8 C1 C2 C3 . 177.3(2)
S1 C1 C2 C3 . -7.6(4)
C7 C2 C3 C4 . -0.2(3)
C1 C2 C3 C4 . -179.6(2)
C2 C3 C4 C5 . -1.5(3)
C2 C3 C4 I1 . 179.60(14)
O2 I1 C4 C3 3_767 31.2(5)
O2 I1 C4 C5 3_767 -147.7(3)
C3 C4 C5 C6 . 1.1(3)
I1 C4 C5 C6 . -179.97(15)
C4 C5 C6 C7 . 1.0(3)
C4 C5 C6 C9 . -177.2(2)
C8 O1 C7 C6 . 179.23(18)
C8 O1 C7 C2 . -0.1(2)
C5 C6 C7 O1 . 177.90(18)
C9 C6 C7 O1 . -3.9(3)
C5 C6 C7 C2 . -2.8(3)
C9 C6 C7 C2 . 175.3(2)
C3 C2 C7 O1 . -178.14(17)
C1 C2 C7 O1 . 1.4(2)
C3 C2 C7 C6 . 2.5(3)
C1 C2 C7 C6 . -177.92(19)
C2 C1 C8 O1 . 2.2(2)
S1 C1 C8 O1 . -173.22(14)
C2 C1 C8 C10 . -179.2(2)
S1 C1 C8 C10 . 5.3(3)
C7 O1 C8 C1 . -1.4(2)
C7 O1 C8 C10 . 179.76(16)
C1 C8 C10 C11 . 37.1(3)
O1 C8 C10 C11 . -144.37(18)
C1 C8 C10 C15 . -143.5(2)
O1 C8 C10 C15 . 35.0(2)
C15 C10 C11 C12 . 1.7(3)
C8 C10 C11 C12 . -178.94(19)
C10 C11 C12 C13 . -0.1(3)
C11 C12 C13 C14 . -1.5(3)
C12 C13 C14 F1 . -179.9(2)
C12 C13 C14 C15 . 1.5(3)
F1 C14 C15 C10 . -178.52(18)
C13 C14 C15 C10 . 0.1(3)
C11 C10 C15 C14 . -1.7(3)
C8 C10 C15 C14 . 178.90(18)
